data_4328949
loop_
_publ_author_name
'Ana M. Felix'
'Diane A. Dickie'
'Ian S. Horne'
'Giang Page'
'Richard A. Kemp'

_publ_contact_author_address
;Department of Chemistry and Chemical Biology
University of New Mexico
Albuquerque, NM, 87131
;
_publ_contact_author_email rakemp@unm.edu
_publ_contact_author_name 'Kemp, Richard A.'
_publ_contact_author_phone 1-505-272-7609
_publ_section_title
;
 Addition of Aluminum and Gallium Species to Aromatic and
 Alkyl-Substituted 1,4-Diaza-1,3-butadiene Ligands
;
_journal_name_full 'Inorganic Chemistry'
_journal_page_first 4650
_journal_page_last 4662
_journal_paper_doi 10.1021/ic202583w
_journal_volume 51
_journal_year 2012
_chemical_formula_sum 'C14 H32 Cl2 Ga2 N2'
_chemical_formula_weight 438.76
_chemical_name_systematic
; 
 ? 
;
_space_group_IT_number 2
_symmetry_cell_setting triclinic
_symmetry_space_group_name_Hall '-P 1'
_symmetry_space_group_name_H-M 'P -1'
_atom_sites_solution_hydrogens geom
_atom_sites_solution_primary direct
_atom_sites_solution_secondary difmap
_audit_creation_method SHELXL-97
_cell_angle_alpha 65.440(3)
_cell_angle_beta 74.386(3)
_cell_angle_gamma 69.424(2)
_cell_formula_units_Z 2
_cell_length_a 9.8179(4)
_cell_length_b 10.6882(5)
_cell_length_c 12.0478(6)
_cell_measurement_reflns_used 7312
_cell_measurement_temperature 223(2)
_cell_measurement_theta_max 30.62
_cell_measurement_theta_min 1.88
_cell_volume 1065.21(9)
_computing_cell_refinement 'Bruker SAINT'
_computing_data_collection 'Bruker APEX2'
_computing_data_reduction 'Bruker SAINT'
_computing_molecular_graphics 'Bruker SHELXTL'
_computing_publication_material 'Bruker SHELXTL'
_computing_structure_refinement 'SHELXL-97 (Sheldrick, 2008)'
_computing_structure_solution 'SHELXS-97 (Sheldrick, 2008)'
_diffrn_ambient_temperature 223(2)
_diffrn_measured_fraction_theta_full 0.997
_diffrn_measured_fraction_theta_max 0.997
_diffrn_measurement_device_type 'Bruker APEX-II CCD'
_diffrn_measurement_method '\f and \w scans'
_diffrn_radiation_monochromator graphite
_diffrn_radiation_source 'fine-focus sealed tube'
_diffrn_radiation_type MoK\a
_diffrn_radiation_wavelength 0.71073
_diffrn_reflns_av_R_equivalents 0.0201
_diffrn_reflns_av_sigmaI/netI 0.0301
_diffrn_reflns_limit_h_max 13
_diffrn_reflns_limit_h_min -11
_diffrn_reflns_limit_k_max 14
_diffrn_reflns_limit_k_min -13
_diffrn_reflns_limit_l_max 16
_diffrn_reflns_limit_l_min -14
_diffrn_reflns_number 13716
_diffrn_reflns_theta_full 28.28
_diffrn_reflns_theta_max 28.28
_diffrn_reflns_theta_min 2.31
_exptl_absorpt_coefficient_mu 2.774
_exptl_absorpt_correction_T_max 0.6499
_exptl_absorpt_correction_T_min 0.4033
_exptl_absorpt_correction_type multi-scan
_exptl_absorpt_process_details 'Brukers, SADABS'
_exptl_crystal_colour colourless-orange
_exptl_crystal_density_diffrn 1.368
_exptl_crystal_description block
_exptl_crystal_F_000 452
_exptl_crystal_size_max 0.40
_exptl_crystal_size_mid 0.31
_exptl_crystal_size_min 0.17
_refine_diff_density_max 1.756
_refine_diff_density_min -0.992
_refine_diff_density_rms 0.105
_refine_ls_extinction_method none
_refine_ls_goodness_of_fit_ref 1.090
_refine_ls_hydrogen_treatment constr
_refine_ls_matrix_type full
_refine_ls_number_parameters 191
_refine_ls_number_reflns 5278
_refine_ls_number_restraints 0
_refine_ls_restrained_S_all 1.090
_refine_ls_R_factor_all 0.0701
_refine_ls_R_factor_gt 0.0528
_refine_ls_shift/su_max 0.003
_refine_ls_shift/su_mean 0.000
_refine_ls_structure_factor_coef Fsqd
_refine_ls_weighting_details 'calc w=1/[\s^2^(Fo^2^)+(0.0868P)^2^+1.1020P] where P=(Fo^2^+2Fc^2^)/3'
_refine_ls_weighting_scheme calc
_refine_ls_wR_factor_gt 0.1526
_refine_ls_wR_factor_ref 0.1642
_reflns_number_gt 3986
_reflns_number_total 5278
_reflns_threshold_expression >2sigma(I)
_cod_data_source_file ic202583w_si_002_14.cif
_cod_data_source_block 15
_cod_original_cell_volume 1065.21(8)
_cod_database_code 4328949

loop_
_symmetry_equiv_pos_as_xyz
'x, y, z'
'-x, -y, -z'

loop_
_atom_site_label
_atom_site_type_symbol
_atom_site_fract_x
_atom_site_fract_y
_atom_site_fract_z
_atom_site_U_iso_or_equiv
_atom_site_adp_type
_atom_site_occupancy
_atom_site_symmetry_multiplicity
_atom_site_calc_flag
_atom_site_refinement_flags
Ga1 Ga 0.16580(4) 0.39146(5) 0.73566(4) 0.04228(16) Uani 1 1 d .
Ga2 Ga 0.24269(5) 0.08202(5) 0.28992(4) 0.04755(17) Uani 1 1 d .
Cl1 Cl 0.25679(14) 0.06819(16) 0.10202(11) 0.0661(4) Uani 1 1 d .
Cl2 Cl 0.3945(2) 0.21208(19) 0.2436(2) 0.0994(6) Uani 1 1 d .
N1 N 0.2354(3) 0.1759(4) 0.7727(3) 0.0398(7) Uani 1 1 d .
N2 N 0.3588(3) 0.3450(3) 0.7989(3) 0.0373(7) Uani 1 1 d .
C1 C 0.1616(5) 0.0889(5) 0.7495(4) 0.0518(10) Uani 1 1 d .
C2 C 0.0025(6) 0.1733(7) 0.7431(6) 0.0786(17) Uani 1 1 d .
H2A H -0.0376 0.2013 0.8149 0.118 Uiso 1 1 calc R
H2B H -0.0527 0.1147 0.7415 0.118 Uiso 1 1 calc R
H2C H -0.0046 0.2581 0.6689 0.118 Uiso 1 1 calc R
C3 C 0.2383(7) 0.0745(8) 0.6271(6) 0.0823(19) Uani 1 1 d .
H3A H 0.3419 0.0265 0.6319 0.124 Uiso 1 1 calc R
H3B H 0.2275 0.1687 0.5634 0.124 Uiso 1 1 calc R
H3C H 0.1949 0.0190 0.6073 0.124 Uiso 1 1 calc R
C4 C 0.1735(7) -0.0554(6) 0.8522(6) 0.0727(15) Uani 1 1 d .
H4A H 0.2755 -0.1115 0.8509 0.109 Uiso 1 1 calc R
H4B H 0.1155 -0.1050 0.8407 0.109 Uiso 1 1 calc R
H4C H 0.1370 -0.0422 0.9309 0.109 Uiso 1 1 calc R
C5 C 0.4217(5) 0.4507(5) 0.8062(4) 0.0462(9) Uani 1 1 d .
C6 C 0.5728(7) 0.3817(7) 0.8450(8) 0.099(3) Uani 1 1 d .
H6A H 0.5681 0.3042 0.9239 0.148 Uiso 1 1 calc R
H6B H 0.6071 0.4522 0.8524 0.148 Uiso 1 1 calc R
H6C H 0.6402 0.3443 0.7836 0.148 Uiso 1 1 calc R
C7 C 0.3182(8) 0.5106(7) 0.9022(7) 0.0865(19) Uani 1 1 d .
H7A H 0.2174 0.5236 0.8958 0.130 Uiso 1 1 calc R
H7B H 0.3314 0.6021 0.8883 0.130 Uiso 1 1 calc R
H7C H 0.3396 0.4446 0.9839 0.130 Uiso 1 1 calc R
C8 C 0.4192(9) 0.5684(8) 0.6820(6) 0.098(2) Uani 1 1 d .
H8A H 0.3244 0.5963 0.6555 0.146 Uiso 1 1 calc R
H8B H 0.4962 0.5349 0.6228 0.146 Uiso 1 1 calc R
H8C H 0.4352 0.6501 0.6875 0.146 Uiso 1 1 calc R
C9 C 0.4211(4) 0.2129(4) 0.8354(4) 0.0437(9) Uani 1 1 d .
H9A H 0.5076 0.1755 0.8713 0.052 Uiso 1 1 calc R
C10 C 0.3529(4) 0.1181(4) 0.8199(4) 0.0429(9) Uani 1 1 d .
H10A H 0.3957 0.0187 0.8443 0.051 Uiso 1 1 calc R
C11 C 0.0021(5) 0.4269(7) 0.8627(6) 0.0717(15) Uani 1 1 d .
H11A H -0.0895 0.4435 0.8359 0.108 Uiso 1 1 calc R
H11B H 0.0006 0.5104 0.8768 0.108 Uiso 1 1 calc R
H11C H 0.0137 0.3445 0.9386 0.108 Uiso 1 1 calc R
C12 C 0.1882(6) 0.4863(6) 0.5557(5) 0.0674(14) Uani 1 1 d .
H12A H 0.1048 0.4895 0.5251 0.101 Uiso 1 1 calc R
H12B H 0.2780 0.4333 0.5189 0.101 Uiso 1 1 calc R
H12C H 0.1931 0.5829 0.5341 0.101 Uiso 1 1 calc R
C13 C 0.0367(6) 0.1743(6) 0.3405(6) 0.0726(15) Uani 1 1 d .
H13A H 0.0333 0.2283 0.3894 0.109 Uiso 1 1 calc R
H13B H -0.0150 0.1018 0.3891 0.109 Uiso 1 1 calc R
H13C H -0.0098 0.2384 0.2678 0.109 Uiso 1 1 calc R
C14 C 0.3420(3) -0.1229(3) 0.3963(2) 0.0190(5) Uani 1 1 d .
H14A H 0.3932 -0.1196 0.4532 0.029 Uiso 1 1 calc R
H14B H 0.4117 -0.1721 0.3435 0.029 Uiso 1 1 calc R
H14C H 0.2679 -0.1736 0.4424 0.029 Uiso 1 1 calc R

loop_
_atom_site_aniso_label
_atom_site_aniso_U_11
_atom_site_aniso_U_22
_atom_site_aniso_U_33
_atom_site_aniso_U_23
_atom_site_aniso_U_13
_atom_site_aniso_U_12
Ga1 0.0373(2) 0.0425(3) 0.0418(3) -0.0118(2) -0.00848(18) -0.00675(18)
Ga2 0.0452(3) 0.0499(3) 0.0439(3) -0.0131(2) -0.0058(2) -0.0137(2)
Cl1 0.0665(7) 0.0826(9) 0.0404(6) -0.0148(6) -0.0127(5) -0.0152(6)
Cl2 0.0970(11) 0.0756(10) 0.1401(17) -0.0267(11) -0.0335(11) -0.0424(9)
N1 0.0431(16) 0.0476(19) 0.0342(17) -0.0165(15) -0.0043(13) -0.0173(14)
N2 0.0395(15) 0.0386(17) 0.0349(16) -0.0156(14) -0.0040(12) -0.0100(13)
C1 0.058(2) 0.058(3) 0.052(3) -0.021(2) -0.010(2) -0.027(2)
C2 0.053(3) 0.078(4) 0.111(5) -0.024(4) -0.027(3) -0.025(3)
C3 0.102(4) 0.117(5) 0.068(4) -0.054(4) -0.002(3) -0.058(4)
C4 0.086(4) 0.053(3) 0.089(4) -0.017(3) -0.022(3) -0.034(3)
C5 0.053(2) 0.046(2) 0.048(2) -0.0171(19) -0.0136(18) -0.0178(18)
C6 0.069(3) 0.081(4) 0.185(8) -0.074(5) -0.056(4) -0.006(3)
C7 0.099(4) 0.081(4) 0.109(5) -0.066(4) -0.001(4) -0.030(4)
C8 0.154(7) 0.094(5) 0.066(4) 0.006(3) -0.032(4) -0.088(5)
C9 0.0420(19) 0.044(2) 0.047(2) -0.0180(19) -0.0162(17) -0.0048(16)
C10 0.0442(19) 0.036(2) 0.049(2) -0.0181(18) -0.0121(17) -0.0043(16)
C11 0.048(2) 0.084(4) 0.078(4) -0.043(3) 0.008(2) -0.008(2)
C12 0.083(3) 0.067(3) 0.047(3) 0.000(2) -0.024(3) -0.029(3)
C13 0.053(3) 0.072(4) 0.092(4) -0.045(3) -0.011(3) 0.003(2)
C14 0.0343(14) 0.0065(11) 0.0047(11) 0.0031(9) -0.0012(10) 0.0003(10)

loop_
_atom_type_symbol
_atom_type_description
_atom_type_scat_dispersion_real
_atom_type_scat_dispersion_imag
_atom_type_scat_source
C C 0.0033 0.0016 'International Tables Vol C Tables 4.2.6.8 and 6.1.1.4'
H H 0.0000 0.0000 'International Tables Vol C Tables 4.2.6.8 and 6.1.1.4'
Cl Cl 0.1484 0.1585 'International Tables Vol C Tables 4.2.6.8 and 6.1.1.4'
Ga Ga 0.2307 1.6083 'International Tables Vol C Tables 4.2.6.8 and 6.1.1.4'
N N 0.0061 0.0033 'International Tables Vol C Tables 4.2.6.8 and 6.1.1.4'

loop_
_geom_angle_atom_site_label_1
_geom_angle_atom_site_label_2
_geom_angle_atom_site_label_3
_geom_angle
C11 Ga1 C12 130.8(3)
C11 Ga1 N1 107.6(2)
C12 Ga1 N1 107.3(2)
C11 Ga1 N2 108.6(2)
C12 Ga1 N2 110.23(18)
N1 Ga1 N2 80.80(12)
C13 Ga2 C14 120.0(2)
C13 Ga2 Cl2 114.35(19)
C14 Ga2 Cl2 107.54(10)
C13 Ga2 Cl1 107.57(18)
C14 Ga2 Cl1 104.29(9)
Cl2 Ga2 Cl1 100.86(7)
C10 N1 C1 121.2(4)
C10 N1 Ga1 112.0(3)
C1 N1 Ga1 126.8(3)
C9 N2 C5 121.8(3)
C9 N2 Ga1 111.8(3)
C5 N2 Ga1 126.3(2)
N1 C1 C3 105.9(4)
N1 C1 C2 106.7(4)
C3 C1 C2 111.2(5)
N1 C1 C4 110.8(4)
C3 C1 C4 111.7(5)
C2 C1 C4 110.3(4)
C8 C5 N2 106.2(4)
C8 C5 C6 113.3(5)
N2 C5 C6 112.2(4)
C8 C5 C7 109.1(5)
N2 C5 C7 107.0(4)
C6 C5 C7 108.8(5)
N2 C9 C10 117.6(3)
N1 C10 C9 117.6(4)

loop_
_geom_bond_atom_site_label_1
_geom_bond_atom_site_label_2
_geom_bond_distance
Ga1 C11 1.949(5)
Ga1 C12 1.962(5)
Ga1 N1 2.044(3)
Ga1 N2 2.054(3)
Ga2 C13 1.967(5)
Ga2 C14 2.056(2)
Ga2 Cl2 2.1974(16)
Ga2 Cl1 2.2936(13)
N1 C10 1.263(5)
N1 C1 1.505(5)
N2 C9 1.258(5)
N2 C5 1.506(5)
C1 C3 1.508(7)
C1 C2 1.509(7)
C1 C4 1.513(7)
C5 C8 1.502(7)
C5 C6 1.510(7)
C5 C7 1.519(7)
C9 C10 1.488(6)

loop_
_geom_torsion_atom_site_label_1
_geom_torsion_atom_site_label_2
_geom_torsion_atom_site_label_3
_geom_torsion_atom_site_label_4
_geom_torsion
C11 Ga1 N1 C10 -103.6(3)
C12 Ga1 N1 C10 111.6(3)
N2 Ga1 N1 C10 3.2(3)
C11 Ga1 N1 C1 76.3(4)
C12 Ga1 N1 C1 -68.5(4)
N2 Ga1 N1 C1 -177.0(3)
C11 Ga1 N2 C9 101.8(4)
C12 Ga1 N2 C9 -108.9(3)
N1 Ga1 N2 C9 -3.8(3)
C11 Ga1 N2 C5 -76.6(4)
C12 Ga1 N2 C5 72.6(4)
N1 Ga1 N2 C5 177.8(3)
C10 N1 C1 C3 -83.8(5)
Ga1 N1 C1 C3 96.4(5)
C10 N1 C1 C2 157.6(4)
Ga1 N1 C1 C2 -22.2(5)
C10 N1 C1 C4 37.5(6)
Ga1 N1 C1 C4 -142.3(4)
C9 N2 C5 C8 131.9(5)
Ga1 N2 C5 C8 -49.8(5)
C9 N2 C5 C6 7.6(6)
Ga1 N2 C5 C6 -174.1(4)
C9 N2 C5 C7 -111.6(5)
Ga1 N2 C5 C7 66.7(5)
C5 N2 C9 C10 -177.8(4)
Ga1 N2 C9 C10 3.7(5)
C1 N1 C10 C9 177.9(4)
Ga1 N1 C10 C9 -2.3(5)
N2 C9 C10 N1 -1.1(6)
